data_1568661
loop_
_publ_author_name
'Fan, Rong'
'Liu, Shihan'
'Yan, Qiang'
'Wei, Yun'
'Wang, Jingwen'
'Lan, Yu'
'Tan, Jiajing'

_publ_section_title
;
 Empowering boronic acids as hydroxyl synthons for aryne induced
 three-component coupling reactions.
;
_journal_issue 16
_journal_name_full 'Chemical science'
_journal_page_first 4278
_journal_page_last 4287
_journal_paper_doi 10.1039/d3sc00072a
_journal_volume 14
_journal_year 2023
_chemical_formula_moiety 'C18 H15 N O'
_chemical_formula_sum 'C18 H15 N O'
_chemical_formula_weight 261.31
_space_group_crystal_system monoclinic
_space_group_IT_number 14
_space_group_name_Hall '-P 2yn'
_space_group_name_H-M_alt 'P 1 21/n 1'
_atom_sites_solution_hydrogens geom
_atom_sites_solution_primary direct
_atom_sites_solution_secondary difmap
_audit_creation_date 2020-10-14
_audit_creation_method
;
  Olex2 1.1
  (compiled 2011.02.15 svn.r1672, GUI svn.r3494)
;
_audit_update_record
;
2021-06-02 deposited with the CCDC.	2023-03-13 downloaded from the CCDC.
;
_cell_angle_alpha 90.00
_cell_angle_beta 97.987(3)
_cell_angle_gamma 90.00
_cell_formula_units_Z 8
_cell_length_a 14.8247(4)
_cell_length_b 11.5912(3)
_cell_length_c 15.5420(4)
_cell_measurement_reflns_used 3857
_cell_measurement_temperature 112.15(10)
_cell_measurement_theta_max 29.3230
_cell_measurement_theta_min 3.9630
_cell_volume 2644.77(12)
_computing_cell_refinement
;
CrysAlisPro, Agilent Technologies,
Version 1.171.37.35 (release 13-08-2014 CrysAlis171 .NET)
(compiled Aug 13 2014,18:06:01)
;
_computing_data_collection
;
CrysAlisPro, Agilent Technologies,
Version 1.171.37.35 (release 13-08-2014 CrysAlis171 .NET)
(compiled Aug 13 2014,18:06:01)
;
_computing_data_reduction
;
CrysAlisPro, Agilent Technologies,
Version 1.171.37.35 (release 13-08-2014 CrysAlis171 .NET)
(compiled Aug 13 2014,18:06:01)
;
_computing_molecular_graphics
;
O. V. Dolomanov, L. J. Bourhis, R. J. Gildea, J. A. K. Howard and H. Puschmann,
OLEX2: a complete structure solution, refinement and analysis program.
J. Appl. Cryst. (2009). 42, 339-341.
;
_computing_publication_material
;
O. V. Dolomanov, L. J. Bourhis, R. J. Gildea, J. A. K. Howard and H. Puschmann,
OLEX2: a complete structure solution, refinement and analysis program.
J. Appl. Cryst. (2009). 42, 339-341.
;
_computing_structure_refinement 'SHELXL-97 (Sheldrick, 1997)'
_computing_structure_solution 'A short history of SHELX (Sheldrick, 2007)/Bruker'
_diffrn_ambient_environment N~2~
_diffrn_ambient_temperature 112.15(10)
_diffrn_detector 'CCD plate'
_diffrn_detector_area_resol_mean 16.0971
_diffrn_detector_type Eos
_diffrn_measured_fraction_theta_full 0.9970
_diffrn_measured_fraction_theta_max 0.8395
_diffrn_measurement_details
;
#__ type_ start__ end____ width___ exp.time_
  1 omega  -32.00   39.00   1.0000    6.0000
omega____ theta____ kappa____ phi______ frames
    -      -13.2647   37.0000  120.0000 71

#__ type_ start__ end____ width___ exp.time_
  2 omega   17.00   47.00   1.0000    6.0000
omega____ theta____ kappa____ phi______ frames
    -       18.5772    0.0000  -60.0000 30

#__ type_ start__ end____ width___ exp.time_
  3 omega    9.00   36.00   1.0000    6.0000
omega____ theta____ kappa____ phi______ frames
    -      -13.2647   57.0000 -180.0000 27

#__ type_ start__ end____ width___ exp.time_
  4 omega  -48.00  -15.00   1.0000    6.0000
omega____ theta____ kappa____ phi______ frames
    -       18.5772    0.0000  -60.0000 33

#__ type_ start__ end____ width___ exp.time_
  5 omega  -23.00   26.00   1.0000    6.0000
omega____ theta____ kappa____ phi______ frames
    -      -13.2647  -99.0000   60.0000 49

#__ type_ start__ end____ width___ exp.time_
  6 omega  -20.00   58.00   1.0000    6.0000
omega____ theta____ kappa____ phi______ frames
    -       18.5772  -99.0000  -60.0000 78
;
_diffrn_measurement_device 'four-circle diffractometer'
_diffrn_measurement_device_type 'Xcalibur, Eos, Gemini'
_diffrn_measurement_method '\w scans'
_diffrn_orient_matrix_UB_11 -0.0292326000
_diffrn_orient_matrix_UB_12 -0.0455920000
_diffrn_orient_matrix_UB_13 -0.0167032000
_diffrn_orient_matrix_UB_21 -0.0293734000
_diffrn_orient_matrix_UB_22 0.0403434000
_diffrn_orient_matrix_UB_23 -0.0240758000
_diffrn_orient_matrix_UB_31 0.0248616000
_diffrn_orient_matrix_UB_32 -0.0059703000
_diffrn_orient_matrix_UB_33 -0.0355816000
_diffrn_radiation_monochromator graphite
_diffrn_radiation_probe x-ray
_diffrn_radiation_type 'Mo K\a'
_diffrn_radiation_wavelength 0.71073
_diffrn_reflns_av_R_equivalents 0.0335
_diffrn_reflns_av_unetI/netI 0.0431
_diffrn_reflns_limit_h_max 18
_diffrn_reflns_limit_h_min -18
_diffrn_reflns_limit_k_max 13
_diffrn_reflns_limit_k_min -14
_diffrn_reflns_limit_l_max 19
_diffrn_reflns_limit_l_min -19
_diffrn_reflns_number 14473
_diffrn_reflns_theta_full 26.00
_diffrn_reflns_theta_max 26.00
_diffrn_reflns_theta_min 3.18
_diffrn_source 'Enhance (Mo) X-ray Source'
_exptl_absorpt_coefficient_mu 0.081
_exptl_absorpt_correction_T_max 1.00000
_exptl_absorpt_correction_T_min 0.90182
_exptl_absorpt_correction_type multi-scan
_exptl_absorpt_process_details
;
CrysAlisPro, Agilent Technologies,
Version 1.171.37.35 (release 13-08-2014 CrysAlis171 .NET)
(compiled Aug 13 2014,18:06:01)
Empirical absorption correction using spherical harmonics,
 implemented in SCALE3 ABSPACK scaling algorithm.
;
_exptl_crystal_density_diffrn 1.313
_exptl_crystal_density_method 'not measured'
_exptl_crystal_F_000 1104
_exptl_crystal_size_max 0.40
_exptl_crystal_size_mid 0.37
_exptl_crystal_size_min 0.35
_refine_diff_density_max 0.233
_refine_diff_density_min -0.248
_refine_diff_density_rms 0.046
_refine_ls_extinction_method none
_refine_ls_goodness_of_fit_ref 1.032
_refine_ls_hydrogen_treatment mixed
_refine_ls_matrix_type full
_refine_ls_number_parameters 363
_refine_ls_number_reflns 5185
_refine_ls_number_restraints 0
_refine_ls_restrained_S_all 1.032
_refine_ls_R_factor_all 0.0643
_refine_ls_R_factor_gt 0.0446
_refine_ls_shift/su_max 0.001
_refine_ls_shift/su_mean 0.000
_refine_ls_structure_factor_coef Fsqd
_refine_ls_weighting_details 'calc w=1/[\s^2^(Fo^2^)+(0.0443P)^2^+0.4818P] where P=(Fo^2^+2Fc^2^)/3'
_refine_ls_weighting_scheme calc
_refine_ls_wR_factor_gt 0.0980
_refine_ls_wR_factor_ref 0.1104
_reflns_number_gt 3861
_reflns_number_total 5185
_reflns_threshold_expression >2sigma(I)
_cod_data_source_file d3sc00072a2.cif
_cod_data_source_block exp_6516
_cod_depositor_comments 'Adding full bibliography for 1568660--1568661.cif.'
_cod_original_cell_volume 2644.75(11)
_cod_database_code 1568661
_reflns_odcompleteness_completeness 99.70
_reflns_odcompleteness_iscentric 1
_reflns_odcompleteness_theta 26.32

loop_
_space_group_symop_id
_space_group_symop_operation_xyz
1 'x, y, z'
2 '-x+1/2, y+1/2, -z+1/2'
3 '-x, -y, -z'
4 'x-1/2, -y-1/2, z-1/2'

loop_
_atom_site_label
_atom_site_type_symbol
_atom_site_fract_x
_atom_site_fract_y
_atom_site_fract_z
_atom_site_U_iso_or_equiv
_atom_site_adp_type
_atom_site_occupancy
_atom_site_symmetry_multiplicity
_atom_site_calc_flag
_atom_site_refinement_flags
_atom_site_disorder_assembly
_atom_site_disorder_group
O1 O 0.74210(7) 0.94347(9) 0.15055(7) 0.0238(3) Uani 1 1 d . . .
O2 O 0.25125(7) 0.78082(9) 0.34364(7) 0.0212(3) Uani 1 1 d . . .
N2 N 0.25594(8) 0.96080(10) 0.28190(8) 0.0178(3) Uani 1 1 d . . .
N1 N 0.74164(8) 0.76325(11) 0.21248(8) 0.0189(3) Uani 1 1 d . . .
C26 C 0.52463(10) 0.92072(13) 0.36287(10) 0.0214(4) Uani 1 1 d . . .
H26 H 0.5450 0.8634 0.4028 0.026 Uiso 1 1 calc R . .
C25 C 0.43617(10) 0.96119(13) 0.35641(10) 0.0179(3) Uani 1 1 d . . .
C20 C 0.36245(10) 0.92158(13) 0.41053(10) 0.0183(3) Uani 1 1 d . . .
C11 C 0.53613(11) 0.63651(13) 0.26463(10) 0.0225(4) Uani 1 1 d . . .
H11 H 0.5586 0.5812 0.3054 0.027 Uiso 1 1 calc R . .
C31 C 0.19932(10) 0.93761(13) 0.20175(10) 0.0173(3) Uani 1 1 d . . .
C13 C 0.80220(10) 0.78801(13) 0.28981(10) 0.0187(3) Uani 1 1 d . . .
C7 C 0.55839(10) 0.76542(13) 0.14716(10) 0.0189(3) Uani 1 1 d . . .
C19 C 0.28346(10) 0.87808(13) 0.34255(9) 0.0169(3) Uani 1 1 d . . .
C24 C 0.40596(10) 1.04519(13) 0.29499(10) 0.0179(3) Uani 1 1 d . . .
C6 C 0.59103(10) 0.68200(13) 0.20810(10) 0.0186(3) Uani 1 1 d . . .
C8 C 0.47012(10) 0.80571(14) 0.14324(10) 0.0218(4) Uani 1 1 d . . .
H8 H 0.4483 0.8630 0.1039 0.026 Uiso 1 1 calc R . .
C29 C 0.46313(11) 1.09104(13) 0.24079(10) 0.0217(4) Uani 1 1 d . . .
H29 H 0.4422 1.1471 0.2000 0.026 Uiso 1 1 calc R . .
C2 C 0.62881(10) 0.80233(13) 0.08842(10) 0.0198(3) Uani 1 1 d . . .
C23 C 0.30575(10) 1.07302(13) 0.29575(10) 0.0183(3) Uani 1 1 d . . .
H23 H 0.2830 1.1313 0.2524 0.022 Uiso 1 1 calc R . .
C5 C 0.68991(10) 0.65213(13) 0.20256(10) 0.0200(3) Uani 1 1 d . . .
H5 H 0.7143 0.5943 0.2456 0.024 Uiso 1 1 calc R . .
C10 C 0.44656(11) 0.67494(14) 0.25942(11) 0.0251(4) Uani 1 1 d . . .
H10 H 0.4083 0.6443 0.2962 0.030 Uiso 1 1 calc R . .
C36 C 0.11940(10) 0.87478(13) 0.19978(10) 0.0212(4) Uani 1 1 d . . .
H36 H 0.1023 0.8466 0.2512 0.025 Uiso 1 1 calc R . .
C27 C 0.58280(10) 0.96723(14) 0.30863(11) 0.0244(4) Uani 1 1 d . . .
H27 H 0.6426 0.9411 0.3130 0.029 Uiso 1 1 calc R . .
C32 C 0.22389(11) 0.97950(14) 0.12444(10) 0.0243(4) Uani 1 1 d . . .
H32 H 0.2775 1.0213 0.1253 0.029 Uiso 1 1 calc R . .
C16 C 0.91978(11) 0.83668(14) 0.44115(11) 0.0276(4) Uani 1 1 d . . .
H16 H 0.9589 0.8533 0.4918 0.033 Uiso 1 1 calc R . .
C28 C 0.55286(11) 1.05170(14) 0.24840(11) 0.0249(4) Uani 1 1 d . . .
H28 H 0.5926 1.0823 0.2130 0.030 Uiso 1 1 calc R . .
C21 C 0.32456(10) 1.03189(13) 0.44664(10) 0.0205(3) Uani 1 1 d . . .
H21 H 0.3217 1.0426 0.5055 0.025 Uiso 1 1 calc R . .
C15 C 0.84191(11) 0.77181(15) 0.44445(11) 0.0279(4) Uani 1 1 d . . .
H15 H 0.8292 0.7439 0.4976 0.034 Uiso 1 1 calc R . .
C14 C 0.78276(11) 0.74805(14) 0.36966(10) 0.0233(4) Uani 1 1 d . . .
H14 H 0.7301 0.7055 0.3727 0.028 Uiso 1 1 calc R . .
C1 C 0.71102(10) 0.84574(13) 0.15286(10) 0.0183(3) Uani 1 1 d . . .
C12 C 0.59707(11) 0.89261(15) 0.02094(10) 0.0276(4) Uani 1 1 d . . .
H12A H 0.5450 0.8642 -0.0168 0.041 Uiso 1 1 calc R . .
H12B H 0.6452 0.9094 -0.0125 0.041 Uiso 1 1 calc R . .
H12C H 0.5807 0.9616 0.0493 0.041 Uiso 1 1 calc R . .
C34 C 0.08943(11) 0.89637(14) 0.04453(11) 0.0283(4) Uani 1 1 d . . .
H34 H 0.0525 0.8826 -0.0079 0.034 Uiso 1 1 calc R . .
C30 C 0.39372(11) 0.83066(14) 0.47835(10) 0.0235(4) Uani 1 1 d . . .
H30A H 0.4128 0.7629 0.4503 0.035 Uiso 1 1 calc R . .
H30B H 0.3444 0.8114 0.5097 0.035 Uiso 1 1 calc R . .
H30C H 0.4438 0.8602 0.5180 0.035 Uiso 1 1 calc R . .
C3 C 0.66242(10) 0.69021(14) 0.05110(11) 0.0235(4) Uani 1 1 d . . .
H3 H 0.6614 0.6781 -0.0082 0.028 Uiso 1 1 calc R . .
C4 C 0.69289(10) 0.61239(14) 0.10997(10) 0.0233(4) Uani 1 1 d . . .
H4 H 0.7141 0.5402 0.0961 0.028 Uiso 1 1 calc R . .
C22 C 0.29638(10) 1.11008(13) 0.38767(10) 0.0200(3) Uani 1 1 d . . .
H22 H 0.2730 1.1813 0.4010 0.024 Uiso 1 1 calc R . .
C18 C 0.88103(10) 0.85152(13) 0.28608(10) 0.0215(4) Uani 1 1 d . . .
H18 H 0.8950 0.8772 0.2328 0.026 Uiso 1 1 calc R . .
C9 C 0.41444(10) 0.75869(14) 0.19955(11) 0.0251(4) Uani 1 1 d . . .
H9 H 0.3546 0.7841 0.1968 0.030 Uiso 1 1 calc R . .
C17 C 0.93885(11) 0.87662(14) 0.36159(11) 0.0263(4) Uani 1 1 d . . .
H17 H 0.9909 0.9206 0.3589 0.032 Uiso 1 1 calc R . .
C35 C 0.06507(11) 0.85402(14) 0.12143(11) 0.0265(4) Uani 1 1 d . . .
H35 H 0.0118 0.8113 0.1204 0.032 Uiso 1 1 calc R . .
C33 C 0.16908(11) 0.95935(15) 0.04626(11) 0.0292(4) Uani 1 1 d . . .
H33 H 0.1857 0.9881 -0.0051 0.035 Uiso 1 1 calc R . .

loop_
_atom_site_aniso_label
_atom_site_aniso_U_11
_atom_site_aniso_U_22
_atom_site_aniso_U_33
_atom_site_aniso_U_23
_atom_site_aniso_U_13
_atom_site_aniso_U_12
O1 0.0266(6) 0.0213(6) 0.0228(6) 0.0028(5) 0.0006(5) -0.0040(5)
O2 0.0245(6) 0.0178(6) 0.0210(6) 0.0005(5) 0.0015(5) -0.0037(5)
N2 0.0190(6) 0.0164(6) 0.0174(7) 0.0005(5) 0.0008(5) -0.0018(5)
N1 0.0188(6) 0.0180(7) 0.0194(7) 0.0021(5) 0.0012(6) -0.0005(6)
C26 0.0205(8) 0.0194(8) 0.0229(9) -0.0055(7) -0.0015(7) -0.0001(7)
C25 0.0192(7) 0.0167(8) 0.0173(8) -0.0054(6) 0.0003(6) -0.0037(6)
C20 0.0193(7) 0.0181(8) 0.0172(8) -0.0017(6) 0.0012(6) 0.0004(6)
C11 0.0285(8) 0.0157(8) 0.0240(9) -0.0027(7) 0.0060(7) -0.0028(7)
C31 0.0173(7) 0.0152(7) 0.0186(8) -0.0011(6) 0.0001(6) 0.0041(6)
C13 0.0181(7) 0.0177(8) 0.0198(8) 0.0005(6) 0.0005(6) 0.0063(7)
C7 0.0203(8) 0.0186(8) 0.0179(8) -0.0059(6) 0.0025(7) -0.0034(7)
C19 0.0169(7) 0.0175(8) 0.0169(8) -0.0008(6) 0.0044(6) 0.0014(6)
C24 0.0194(7) 0.0158(8) 0.0184(8) -0.0061(6) 0.0020(6) -0.0019(6)
C6 0.0220(8) 0.0149(8) 0.0193(8) -0.0043(6) 0.0042(7) -0.0011(6)
C8 0.0218(8) 0.0208(8) 0.0216(8) -0.0062(7) -0.0013(7) 0.0002(7)
C29 0.0271(8) 0.0164(8) 0.0220(8) -0.0039(7) 0.0048(7) -0.0041(7)
C2 0.0203(8) 0.0226(8) 0.0166(8) 0.0012(7) 0.0027(7) -0.0006(7)
C23 0.0219(8) 0.0132(7) 0.0194(8) 0.0001(6) 0.0020(7) -0.0020(6)
C5 0.0211(8) 0.0153(8) 0.0236(8) 0.0005(6) 0.0032(7) -0.0008(6)
C10 0.0268(8) 0.0229(9) 0.0280(9) -0.0086(7) 0.0121(8) -0.0091(7)
C36 0.0205(8) 0.0204(8) 0.0230(9) -0.0002(7) 0.0037(7) 0.0011(7)
C27 0.0161(7) 0.0249(9) 0.0319(9) -0.0115(8) 0.0023(7) -0.0025(7)
C32 0.0222(8) 0.0272(9) 0.0234(9) 0.0010(7) 0.0030(7) -0.0029(7)
C16 0.0280(9) 0.0295(9) 0.0225(9) -0.0015(8) -0.0066(7) 0.0069(8)
C28 0.0237(8) 0.0248(9) 0.0282(9) -0.0081(7) 0.0102(7) -0.0091(7)
C21 0.0194(7) 0.0237(8) 0.0187(8) -0.0054(7) 0.0036(7) -0.0041(7)
C15 0.0294(9) 0.0339(10) 0.0201(9) 0.0035(7) 0.0022(7) 0.0094(8)
C14 0.0208(8) 0.0266(9) 0.0229(9) 0.0042(7) 0.0041(7) 0.0051(7)
C1 0.0191(7) 0.0205(8) 0.0162(8) 0.0009(6) 0.0057(6) 0.0010(7)
C12 0.0279(8) 0.0327(10) 0.0208(9) 0.0051(7) -0.0013(7) -0.0016(8)
C34 0.0302(9) 0.0295(9) 0.0218(9) -0.0022(8) -0.0082(8) 0.0009(8)
C30 0.0238(8) 0.0238(9) 0.0221(9) 0.0027(7) 0.0000(7) 0.0006(7)
C3 0.0207(8) 0.0294(9) 0.0215(8) -0.0068(7) 0.0067(7) -0.0048(7)
C4 0.0195(8) 0.0215(8) 0.0300(9) -0.0058(7) 0.0075(7) -0.0012(7)
C22 0.0180(7) 0.0191(8) 0.0231(8) -0.0046(7) 0.0036(7) -0.0001(7)
C18 0.0222(8) 0.0206(8) 0.0219(8) 0.0011(7) 0.0036(7) 0.0032(7)
C9 0.0172(7) 0.0277(9) 0.0306(9) -0.0134(8) 0.0042(7) -0.0024(7)
C17 0.0226(8) 0.0222(9) 0.0327(10) -0.0009(7) -0.0013(7) 0.0028(7)
C35 0.0215(8) 0.0249(9) 0.0316(10) -0.0031(7) -0.0013(7) -0.0012(7)
C33 0.0356(9) 0.0319(10) 0.0195(9) 0.0039(7) 0.0016(8) -0.0026(8)

loop_
_atom_type_symbol
_atom_type_description
_atom_type_scat_dispersion_real
_atom_type_scat_dispersion_imag
_atom_type_scat_source
C C 0.0033 0.0016 'International Tables Vol C Tables 4.2.6.8 and 6.1.1.4'
H H 0.0000 0.0000 'International Tables Vol C Tables 4.2.6.8 and 6.1.1.4'
N N 0.0061 0.0033 'International Tables Vol C Tables 4.2.6.8 and 6.1.1.4'
O O 0.0106 0.0060 'International Tables Vol C Tables 4.2.6.8 and 6.1.1.4'

loop_
_geom_angle_atom_site_label_1
_geom_angle_atom_site_label_2
_geom_angle_atom_site_label_3
_geom_angle
_geom_angle_site_symmetry_1
_geom_angle_site_symmetry_3
_geom_angle_publ_flag
C31 N2 C23 120.51(12) . . ?
C19 N2 C31 123.56(12) . . ?
C19 N2 C23 114.62(12) . . ?
C13 N1 C5 120.92(12) . . ?
C1 N1 C13 122.85(13) . . ?
C1 N1 C5 114.58(12) . . ?
C25 C26 H26 120.5 . . ?
C25 C26 C27 118.97(15) . . ?
C27 C26 H26 120.5 . . ?
C26 C25 C20 126.67(14) . . ?
C26 C25 C24 119.88(13) . . ?
C24 C25 C20 113.44(13) . . ?
C25 C20 C19 104.56(11) . . ?
C21 C20 C25 105.98(12) . . ?
C21 C20 C19 103.91(12) . . ?
C30 C20 C25 114.54(12) . . ?
C30 C20 C19 112.15(12) . . ?
C30 C20 C21 114.65(13) . . ?
C6 C11 H11 120.6 . . ?
C6 C11 C10 118.82(15) . . ?
C10 C11 H11 120.6 . . ?
C36 C31 N2 120.98(13) . . ?
C36 C31 C32 119.31(14) . . ?
C32 C31 N2 119.70(13) . . ?
C14 C13 N1 120.03(14) . . ?
C18 C13 N1 120.42(13) . . ?
C18 C13 C14 119.55(15) . . ?
C6 C7 C2 113.33(13) . . ?
C8 C7 C6 120.11(14) . . ?
C8 C7 C2 126.55(14) . . ?
O2 C19 N2 125.14(14) . . ?
O2 C19 C20 123.32(14) . . ?
N2 C19 C20 111.54(12) . . ?
C25 C24 C23 111.35(12) . . ?
C29 C24 C25 121.37(14) . . ?
C29 C24 C23 127.26(14) . . ?
C11 C6 C7 121.17(14) . . ?
C11 C6 C5 127.35(14) . . ?
C7 C6 C5 111.48(13) . . ?
C7 C8 H8 120.7 . . ?
C7 C8 C9 118.65(15) . . ?
C9 C8 H8 120.7 . . ?
C24 C29 H29 120.6 . . ?
C24 C29 C28 118.74(15) . . ?
C28 C29 H29 120.6 . . ?
C7 C2 C1 104.13(12) . . ?
C12 C2 C7 115.65(13) . . ?
C12 C2 C1 111.41(13) . . ?
C12 C2 C3 114.25(13) . . ?
C3 C2 C7 105.74(12) . . ?
C3 C2 C1 104.59(12) . . ?
N2 C23 C24 106.10(12) . . ?
N2 C23 H23 112.6 . . ?
N2 C23 C22 105.89(11) . . ?
C24 C23 H23 112.6 . . ?
C22 C23 C24 106.54(12) . . ?
C22 C23 H23 112.6 . . ?
N1 C5 C6 106.42(12) . . ?
N1 C5 H5 112.6 . . ?
N1 C5 C4 106.08(12) . . ?
C6 C5 H5 112.6 . . ?
C4 C5 C6 106.16(13) . . ?
C4 C5 H5 112.6 . . ?
C11 C10 H10 120.0 . . ?
C9 C10 C11 120.01(14) . . ?
C9 C10 H10 120.0 . . ?
C31 C36 H36 120.0 . . ?
C35 C36 C31 120.09(14) . . ?
C35 C36 H36 120.0 . . ?
C26 C27 H27 119.5 . . ?
C28 C27 C26 120.98(14) . . ?
C28 C27 H27 119.5 . . ?
C31 C32 H32 119.8 . . ?
C33 C32 C31 120.48(14) . . ?
C33 C32 H32 119.8 . . ?
C15 C16 H16 120.4 . . ?
C15 C16 C17 119.27(16) . . ?
C17 C16 H16 120.4 . . ?
C29 C28 H28 120.0 . . ?
C27 C28 C29 120.04(14) . . ?
C27 C28 H28 120.0 . . ?
C20 C21 H21 122.7 . . ?
C22 C21 C20 114.62(13) . . ?
C22 C21 H21 122.7 . . ?
C16 C15 H15 119.6 . . ?
C14 C15 C16 120.77(16) . . ?
C14 C15 H15 119.6 . . ?
C13 C14 H14 120.1 . . ?
C15 C14 C13 119.83(15) . . ?
C15 C14 H14 120.1 . . ?
O1 C1 N1 125.22(14) . . ?
O1 C1 C2 123.11(14) . . ?
N1 C1 C2 111.64(13) . . ?
C2 C12 H12A 109.5 . . ?
C2 C12 H12B 109.5 . . ?
C2 C12 H12C 109.5 . . ?
H12A C12 H12B 109.5 . . ?
H12A C12 H12C 109.5 . . ?
H12B C12 H12C 109.5 . . ?
C35 C34 H34 120.2 . . ?
C33 C34 H34 120.2 . . ?
C33 C34 C35 119.58(16) . . ?
C20 C30 H30A 109.5 . . ?
C20 C30 H30B 109.5 . . ?
C20 C30 H30C 109.5 . . ?
H30A C30 H30B 109.5 . . ?
H30A C30 H30C 109.5 . . ?
H30B C30 H30C 109.5 . . ?
C2 C3 H3 122.7 . . ?
C4 C3 C2 114.51(14) . . ?
C4 C3 H3 122.7 . . ?
C5 C4 H4 123.3 . . ?
C3 C4 C5 113.45(14) . . ?
C3 C4 H4 123.3 . . ?
C23 C22 H22 123.2 . . ?
C21 C22 C23 113.54(13) . . ?
C21 C22 H22 123.2 . . ?
C13 C18 H18 120.0 . . ?
C17 C18 C13 120.09(15) . . ?
C17 C18 H18 120.0 . . ?
C8 C9 H9 119.4 . . ?
C10 C9 C8 121.21(14) . . ?
C10 C9 H9 119.4 . . ?
C16 C17 H17 119.8 . . ?
C18 C17 C16 120.47(15) . . ?
C18 C17 H17 119.8 . . ?
C36 C35 C34 120.50(15) . . ?
C36 C35 H35 119.8 . . ?
C34 C35 H35 119.8 . . ?
C32 C33 C34 120.04(15) . . ?
C32 C33 H33 120.0 . . ?
C34 C33 H33 120.0 . . ?

loop_
_geom_bond_atom_site_label_1
_geom_bond_atom_site_label_2
_geom_bond_distance
_geom_bond_site_symmetry_2
_geom_bond_publ_flag
O1 C1 1.2253(18) . ?
O2 C19 1.2253(17) . ?
N2 C31 1.4276(18) . ?
N2 C19 1.3666(19) . ?
N2 C23 1.4964(19) . ?
N1 C13 1.4258(19) . ?
N1 C5 1.4960(19) . ?
N1 C1 1.3645(19) . ?
C26 H26 0.9300 . ?
C26 C25 1.383(2) . ?
C26 C27 1.395(2) . ?
C25 C20 1.539(2) . ?
C25 C24 1.393(2) . ?
C20 C19 1.548(2) . ?
C20 C21 1.534(2) . ?
C20 C30 1.517(2) . ?
C11 H11 0.9300 . ?
C11 C6 1.382(2) . ?
C11 C10 1.392(2) . ?
C31 C36 1.387(2) . ?
C31 C32 1.391(2) . ?
C13 C14 1.392(2) . ?
C13 C18 1.389(2) . ?
C7 C6 1.392(2) . ?
C7 C8 1.383(2) . ?
C7 C2 1.540(2) . ?
C24 C29 1.382(2) . ?
C24 C23 1.522(2) . ?
C6 C5 1.520(2) . ?
C8 H8 0.9300 . ?
C8 C9 1.395(2) . ?
C29 H29 0.9300 . ?
C29 C28 1.396(2) . ?
C2 C1 1.550(2) . ?
C2 C12 1.510(2) . ?
C2 C3 1.534(2) . ?
C23 H23 0.9800 . ?
C23 C22 1.517(2) . ?
C5 H5 0.9800 . ?
C5 C4 1.517(2) . ?
C10 H10 0.9300 . ?
C10 C9 1.383(2) . ?
C36 H36 0.9300 . ?
C36 C35 1.384(2) . ?
C27 H27 0.9300 . ?
C27 C28 1.384(2) . ?
C32 H32 0.9300 . ?
C32 C33 1.384(2) . ?
C16 H16 0.9300 . ?
C16 C15 1.385(2) . ?
C16 C17 1.386(2) . ?
C28 H28 0.9300 . ?
C21 H21 0.9300 . ?
C21 C22 1.315(2) . ?
C15 H15 0.9300 . ?
C15 C14 1.383(2) . ?
C14 H14 0.9300 . ?
C12 H12A 0.9600 . ?
C12 H12B 0.9600 . ?
C12 H12C 0.9600 . ?
C34 H34 0.9300 . ?
C34 C35 1.386(2) . ?
C34 C33 1.385(2) . ?
C30 H30A 0.9600 . ?
C30 H30B 0.9600 . ?
C30 H30C 0.9600 . ?
C3 H3 0.9300 . ?
C3 C4 1.319(2) . ?
C4 H4 0.9300 . ?
C22 H22 0.9300 . ?
C18 H18 0.9300 . ?
C18 C17 1.385(2) . ?
C9 H9 0.9300 . ?
C17 H17 0.9300 . ?
C35 H35 0.9300 . ?
C33 H33 0.9300 . ?

loop_
_geom_torsion_atom_site_label_1
_geom_torsion_atom_site_label_2
_geom_torsion_atom_site_label_3
_geom_torsion_atom_site_label_4
_geom_torsion
_geom_torsion_site_symmetry_1
_geom_torsion_site_symmetry_2
_geom_torsion_site_symmetry_3
_geom_torsion_site_symmetry_4
_geom_torsion_publ_flag
N2 C31 C36 C35 179.48(14) . . . . ?
N2 C31 C32 C33 -179.00(14) . . . . ?
N2 C23 C22 C21 55.02(16) . . . . ?
N1 C13 C14 C15 179.70(14) . . . . ?
N1 C13 C18 C17 179.08(13) . . . . ?
N1 C5 C4 C3 -54.95(16) . . . . ?
C26 C25 C20 C19 -121.74(16) . . . . ?
C26 C25 C20 C21 128.82(16) . . . . ?
C26 C25 C20 C30 1.4(2) . . . . ?
C26 C25 C24 C29 -1.1(2) . . . . ?
C26 C25 C24 C23 177.17(13) . . . . ?
C26 C27 C28 C29 -0.5(2) . . . . ?
C25 C26 C27 C28 -0.7(2) . . . . ?
C25 C20 C19 O2 123.95(14) . . . . ?
C25 C20 C19 N2 -55.34(15) . . . . ?
C25 C20 C21 C22 53.47(17) . . . . ?
C25 C24 C29 C28 0.0(2) . . . . ?
C25 C24 C23 N2 -55.67(15) . . . . ?
C25 C24 C23 C22 56.84(16) . . . . ?
C20 C25 C24 C29 179.81(13) . . . . ?
C20 C25 C24 C23 -1.88(18) . . . . ?
C20 C21 C22 C23 1.17(18) . . . . ?
C11 C6 C5 N1 -124.33(16) . . . . ?
C11 C6 C5 C4 122.96(16) . . . . ?
C11 C10 C9 C8 0.4(2) . . . . ?
C31 N2 C19 O2 -13.6(2) . . . . ?
C31 N2 C19 C20 165.64(12) . . . . ?
C31 N2 C23 C24 -108.95(14) . . . . ?
C31 N2 C23 C22 138.09(13) . . . . ?
C31 C36 C35 C34 -0.5(2) . . . . ?
C31 C32 C33 C34 -0.5(2) . . . . ?
C13 N1 C5 C6 108.45(14) . . . . ?
C13 N1 C5 C4 -138.80(13) . . . . ?
C13 N1 C1 O1 12.7(2) . . . . ?
C13 N1 C1 C2 -165.63(12) . . . . ?
C13 C18 C17 C16 1.4(2) . . . . ?
C7 C6 C5 N1 55.42(16) . . . . ?
C7 C6 C5 C4 -57.29(16) . . . . ?
C7 C8 C9 C10 1.2(2) . . . . ?
C7 C2 C1 O1 -121.93(15) . . . . ?
C7 C2 C1 N1 56.43(15) . . . . ?
C7 C2 C3 C4 -53.68(17) . . . . ?
C19 N2 C31 C36 49.34(19) . . . . ?
C19 N2 C31 C32 -131.35(15) . . . . ?
C19 N2 C23 C24 58.44(15) . . . . ?
C19 N2 C23 C22 -54.52(15) . . . . ?
C19 C20 C21 C22 -56.42(16) . . . . ?
C24 C25 C20 C19 57.24(15) . . . . ?
C24 C25 C20 C21 -52.20(16) . . . . ?
C24 C25 C20 C30 -179.62(13) . . . . ?
C24 C29 C28 C27 0.8(2) . . . . ?
C24 C23 C22 C21 -57.65(16) . . . . ?
C6 C11 C10 C9 -1.2(2) . . . . ?
C6 C7 C8 C9 -1.8(2) . . . . ?
C6 C7 C2 C1 -57.49(16) . . . . ?
C6 C7 C2 C12 179.93(13) . . . . ?
C6 C7 C2 C3 52.43(17) . . . . ?
C6 C5 C4 C3 57.99(16) . . . . ?
C8 C7 C6 C11 1.1(2) . . . . ?
C8 C7 C6 C5 -178.70(13) . . . . ?
C8 C7 C2 C1 123.30(16) . . . . ?
C8 C7 C2 C12 0.7(2) . . . . ?
C8 C7 C2 C3 -126.77(16) . . . . ?
C29 C24 C23 N2 122.51(16) . . . . ?
C29 C24 C23 C22 -124.97(16) . . . . ?
C2 C7 C6 C11 -178.20(14) . . . . ?
C2 C7 C6 C5 2.03(18) . . . . ?
C2 C7 C8 C9 177.31(14) . . . . ?
C2 C3 C4 C5 -1.26(19) . . . . ?
C23 N2 C31 C36 -144.44(14) . . . . ?
C23 N2 C31 C32 34.87(19) . . . . ?
C23 N2 C19 O2 179.41(13) . . . . ?
C23 N2 C19 C20 -1.31(16) . . . . ?
C23 C24 C29 C28 -178.04(14) . . . . ?
C5 N1 C13 C14 -33.62(19) . . . . ?
C5 N1 C13 C18 146.09(13) . . . . ?
C5 N1 C1 O1 178.15(13) . . . . ?
C5 N1 C1 C2 -0.17(16) . . . . ?
C10 C11 C6 C7 0.5(2) . . . . ?
C10 C11 C6 C5 -179.81(15) . . . . ?
C36 C31 C32 C33 0.3(2) . . . . ?
C27 C26 C25 C20 -179.60(14) . . . . ?
C27 C26 C25 C24 1.5(2) . . . . ?
C32 C31 C36 C35 0.2(2) . . . . ?
C16 C15 C14 C13 1.1(2) . . . . ?
C21 C20 C19 O2 -125.12(14) . . . . ?
C21 C20 C19 N2 55.59(14) . . . . ?
C15 C16 C17 C18 -0.4(2) . . . . ?
C14 C13 C18 C17 -1.2(2) . . . . ?
C1 N1 C13 C14 130.94(15) . . . . ?
C1 N1 C13 C18 -49.35(19) . . . . ?
C1 N1 C5 C6 -57.32(15) . . . . ?
C1 N1 C5 C4 55.44(15) . . . . ?
C1 C2 C3 C4 55.92(16) . . . . ?
C12 C2 C1 O1 3.4(2) . . . . ?
C12 C2 C1 N1 -178.25(12) . . . . ?
C12 C2 C3 C4 177.99(13) . . . . ?
C30 C20 C19 O2 -0.73(19) . . . . ?
C30 C20 C19 N2 179.98(12) . . . . ?
C30 C20 C21 C22 -179.17(13) . . . . ?
C3 C2 C1 O1 127.31(15) . . . . ?
C3 C2 C1 N1 -54.33(15) . . . . ?
C18 C13 C14 C15 0.0(2) . . . . ?
C17 C16 C15 C14 -0.9(2) . . . . ?
C35 C34 C33 C32 0.1(2) . . . . ?
C33 C34 C35 C36 0.4(2) . . . . ?
